data_7042408
loop_
_publ_author_name
'Aulakh, Darpandeep'
'Nicoletta, Anthony P.'
'Pyser, Joshua B.'
'Varghese, Juby R.'
'Wriedt, Mario'

_publ_section_title
;
 Design, structural diversity and properties of novel zwitterionic
 metal--organic frameworks
;
_journal_name_full 'Dalton Trans.'
_journal_paper_doi 10.1039/C7DT00292K
_journal_year 2017
_chemical_formula_moiety 'C15 H21 Cd N O12'
_chemical_formula_sum 'C15 H21 Cd N O12'
_chemical_formula_weight 519.73
_chemical_name_systematic
;
 ?
;
_space_group_crystal_system triclinic
_space_group_IT_number 2
_space_group_name_Hall '-P 1'
_space_group_name_H-M_alt 'P -1'
_symmetry_space_group_name_Hall '-P 1'
_symmetry_space_group_name_H-M 'P -1'
_atom_sites_solution_hydrogens mixed
_audit_block_doi 10.5517/ccdc.csd.cc1jyzl1
_audit_creation_method SHELXL-2013
_audit_update_record
;
2017-02-24 deposited with the CCDC.
2017-03-03 downloaded from the CCDC.
;
_cell_angle_alpha 74.5063(14)
_cell_angle_beta 71.6148(14)
_cell_angle_gamma 73.4060(15)
_cell_formula_units_Z 2
_cell_length_a 9.0302(5)
_cell_length_b 10.2284(5)
_cell_length_c 11.2165(6)
_cell_measurement_reflns_used 36479
_cell_measurement_temperature 170(2)
_cell_measurement_theta_max 28.302
_cell_measurement_theta_min 1.951
_cell_volume 924.15(8)
_computing_cell_refinement 'APEX2 (Bruker, 2013)'
_computing_data_collection 'APEX2 (Bruker, 2013)'
_computing_data_reduction 'APEX2 (Bruker, 2013)'
_computing_molecular_graphics Diamond
_computing_publication_material 'SHELXT-2014/6 (Sheldrick, 2014)'
_computing_structure_refinement 'SHELXL-2014/6 (Sheldrick, 2014)'
_computing_structure_solution 'SHELXT-2014/6 (Sheldrick, 2014)'
_diffrn_ambient_temperature 170(2)
_diffrn_measured_fraction_theta_full 0.999
_diffrn_measured_fraction_theta_max 0.998
_diffrn_measurement_device_type 'Bruker APEX II CCD area detector'
_diffrn_measurement_method 'omega scans'
_diffrn_radiation_type MoK\a
_diffrn_radiation_wavelength 0.71073
_diffrn_reflns_av_R_equivalents 0.0360
_diffrn_reflns_av_unetI/netI 0.0167
_diffrn_reflns_Laue_measured_fraction_full 0.999
_diffrn_reflns_Laue_measured_fraction_max 0.998
_diffrn_reflns_limit_h_max 12
_diffrn_reflns_limit_h_min -12
_diffrn_reflns_limit_k_max 13
_diffrn_reflns_limit_k_min -13
_diffrn_reflns_limit_l_max 14
_diffrn_reflns_limit_l_min -14
_diffrn_reflns_number 36479
_diffrn_reflns_point_group_measured_fraction_full 0.999
_diffrn_reflns_point_group_measured_fraction_max 0.998
_diffrn_reflns_theta_full 25.242
_diffrn_reflns_theta_max 28.302
_diffrn_reflns_theta_min 1.951
_diffrn_source 'fine-focus sealed tube'
_exptl_absorpt_coefficient_mu 1.250
_exptl_absorpt_correction_T_max 0.922
_exptl_absorpt_correction_T_min 0.796
_exptl_absorpt_correction_type multi-scan
_exptl_absorpt_process_details 'SADABS (Sheldrick 2014)'
_exptl_crystal_colour white
_exptl_crystal_density_diffrn 1.868
_exptl_crystal_description block
_exptl_crystal_F_000 524
_exptl_crystal_size_max 0.20
_exptl_crystal_size_mid 0.18
_exptl_crystal_size_min 0.15
_refine_diff_density_max 0.758
_refine_diff_density_min -0.828
_refine_diff_density_rms 0.063
_refine_ls_extinction_method none
_refine_ls_goodness_of_fit_ref 1.069
_refine_ls_hydrogen_treatment mixed
_refine_ls_matrix_type full
_refine_ls_number_parameters 273
_refine_ls_number_reflns 4586
_refine_ls_number_restraints 0
_refine_ls_restrained_S_all 1.069
_refine_ls_R_factor_all 0.0186
_refine_ls_R_factor_gt 0.0177
_refine_ls_shift/su_max 0.000
_refine_ls_shift/su_mean 0.000
_refine_ls_structure_factor_coef Fsqd
_refine_ls_weighting_details 'w=1/[\s^2^(Fo^2^)+(0.0202P)^2^+0.6690P] where P=(Fo^2^+2Fc^2^)/3'
_refine_ls_weighting_scheme calc
_refine_ls_wR_factor_gt 0.0448
_refine_ls_wR_factor_ref 0.0454
_reflns_Friedel_coverage 0.000
_reflns_number_gt 4424
_reflns_number_total 4586
_reflns_threshold_expression 'I > 2\s(I)'
_cod_data_source_file c7dt00292k2.cif
_cod_data_source_block an150a
_cod_original_cell_volume 924.15(9)
_cod_database_code 7042408
_shelx_space_group_comment
;
The symmetry employed for this shelxl refinement is uniquely defined
by the following loop, which should always be used as a source of
symmetry information in preference to the above space-group names.
They are only intended as comments.
;
_shelxl_version_number 2013-3

loop_
_space_group_symop_operation_xyz
'x, y, z'
'-x, -y, -z'

loop_
_atom_site_label
_atom_site_type_symbol
_atom_site_fract_x
_atom_site_fract_y
_atom_site_fract_z
_atom_site_U_iso_or_equiv
_atom_site_adp_type
_atom_site_occupancy
_atom_site_site_symmetry_order
_atom_site_calc_flag
_atom_site_refinement_flags_posn
_atom_site_refinement_flags_adp
_atom_site_refinement_flags_occupancy
_atom_site_disorder_assembly
_atom_site_disorder_group
Cd1 Cd 0.18357(2) 0.10379(2) 0.10872(2) 0.01272(4) Uani 1 1 d . . . . .
O1 O 0.34917(14) 0.20557(11) 0.14463(11) 0.0203(2) Uani 1 1 d . . . . .
O2 O 0.16804(14) 0.38058(12) 0.07266(11) 0.0206(2) Uani 1 1 d . . . . .
O3 O 0.16656(13) 0.86717(11) 0.11677(11) 0.0167(2) Uani 1 1 d . . . . .
O4 O 0.36441(13) 0.89102(11) 0.17758(12) 0.0198(2) Uani 1 1 d . . . . .
O5 O 0.92118(16) 0.69891(12) 0.59714(11) 0.0247(2) Uani 1 1 d . . . . .
O6 O 0.9177(3) 0.86712(15) 0.42450(14) 0.0507(5) Uani 1 1 d . . . . .
N1 N 0.78352(14) 0.49219(12) 0.30458(12) 0.0141(2) Uani 1 1 d . . . . .
C1 C 0.28669(18) 0.33531(15) 0.11699(13) 0.0144(3) Uani 1 1 d . . . . .
C2 C 0.36570(16) 0.43281(14) 0.14285(13) 0.0117(2) Uani 1 1 d . . . . .
C3 C 0.29642(16) 0.57464(14) 0.13143(13) 0.0119(2) Uani 1 1 d . . . . .
H3 H 0.2016 0.6115 0.1028 0.014 Uiso 1 1 calc R U . . .
C4 C 0.36643(16) 0.66235(14) 0.16214(13) 0.0121(2) Uani 1 1 d . . . . .
C5 C 0.29448(17) 0.81564(14) 0.15107(13) 0.0126(2) Uani 1 1 d . . . . .
C6 C 0.50811(17) 0.60787(14) 0.20164(14) 0.0131(3) Uani 1 1 d . . . . .
H6 H 0.5548 0.6673 0.2238 0.016 Uiso 1 1 calc R U . . .
C7 C 0.58091(16) 0.46768(14) 0.20863(13) 0.0126(2) Uani 1 1 d . . . . .
C8 C 0.50806(17) 0.38071(14) 0.17967(13) 0.0128(2) Uani 1 1 d . . . . .
H8 H 0.5566 0.2845 0.1852 0.015 Uiso 1 1 calc R U . . .
C9 C 0.74081(18) 0.40450(15) 0.23993(16) 0.0178(3) Uani 1 1 d . . . . .
H9A H 0.7374 0.3119 0.2961 0.021 Uiso 1 1 calc R U . . .
H9B H 0.8249 0.3911 0.1597 0.021 Uiso 1 1 calc R U . . .
C10 C 0.73597(19) 0.47508(16) 0.43338(15) 0.0187(3) Uani 1 1 d . . . . .
H10 H 0.6754 0.4073 0.4818 0.022 Uiso 1 1 calc R U . . .
C11 C 0.77476(19) 0.55522(16) 0.49498(15) 0.0196(3) Uani 1 1 d . . . . .
H11 H 0.7437 0.5415 0.5858 0.023 Uiso 1 1 calc R U . . .
C12 C 0.86000(17) 0.65672(15) 0.42296(14) 0.0152(3) Uani 1 1 d . . . . .
C13 C 0.90579(17) 0.67278(15) 0.29048(14) 0.0157(3) Uani 1 1 d . . . . .
H13 H 0.9630 0.7421 0.2397 0.019 Uiso 1 1 calc R U . . .
C14 C 0.86798(18) 0.58777(15) 0.23270(14) 0.0160(3) Uani 1 1 d . . . . .
H14 H 0.9016 0.5968 0.1422 0.019 Uiso 1 1 calc R U . . .
C15 C 0.9039(2) 0.74822(16) 0.48756(15) 0.0193(3) Uani 1 1 d . . . . .
O1W O 0.02186(14) 0.11098(12) 0.31052(11) 0.0221(2) Uani 1 1 d . . . . .
H1WA H 0.0445 0.1623 0.3464 0.027 Uiso 1 1 d R U . . .
H1WB H 0.0104 0.0371 0.3641 0.027 Uiso 1 1 d R U . . .
O2W O 0.31386(14) 0.11277(12) -0.10100(11) 0.0208(2) Uani 1 1 d . . . . .
H2WA H 0.2970 0.0632 -0.1420 0.025 Uiso 1 1 d R U . . .
H2WB H 0.4130 0.1064 -0.1192 0.025 Uiso 1 1 d R U . . .
O3W O -0.06156(13) 0.17191(11) 0.06727(11) 0.0181(2) Uani 1 1 d . . . . .
H3WA H -0.0834 0.1635 0.0026 0.036(6) Uiso 1 1 d R . . . .
H3WB H -0.1277 0.1358 0.1295 0.034(6) Uiso 1 1 d R . . . .
O5W O 0.42594(19) 0.0863(2) 0.37815(18) 0.0670(6) Uani 1 1 d . . . . .
H5WA H 0.3469 0.0650 0.4368 0.080 Uiso 1 1 d R U . . .
H5WB H 0.3900 0.1100 0.3132 0.080 Uiso 1 1 d R U . . .
O6W O 0.73951(15) 0.02099(13) 0.25902(12) 0.0251(2) Uani 1 1 d . . . . .
H6WA H 0.7901 -0.0326 0.3112 0.030 Uiso 1 1 d R U . . .
H6WB H 0.6455 0.0418 0.3041 0.030 Uiso 1 1 d R U . . .
O4W' O 0.3109(4) -0.1466(3) 0.4520(3) 0.0373(6) Uani 0.5 1 d . . P A 1
H4WA H 0.3114 -0.1597 0.3810 0.045 Uiso 0.5 1 d R U P A 1
H4WB H 0.2123 -0.1213 0.4840 0.045 Uiso 0.5 1 d R U P A 1
O4W O 0.5490(4) 0.2313(3) 0.5418(3) 0.0446(7) Uani 0.5 1 d . . P B 2
H4WC H 0.5848 0.1661 0.5961 0.054 Uiso 0.5 1 d R U P B 2
H4WD H 0.5055 0.1919 0.5095 0.054 Uiso 0.5 1 d R U P B 2

loop_
_atom_site_aniso_label
_atom_site_aniso_U_11
_atom_site_aniso_U_22
_atom_site_aniso_U_33
_atom_site_aniso_U_23
_atom_site_aniso_U_13
_atom_site_aniso_U_12
Cd1 0.01451(6) 0.00918(5) 0.01733(6) -0.00348(4) -0.00725(4) -0.00263(4)
O1 0.0242(6) 0.0106(5) 0.0308(6) -0.0054(4) -0.0098(5) -0.0068(4)
O2 0.0212(5) 0.0218(5) 0.0260(6) -0.0070(4) -0.0111(5) -0.0081(4)
O3 0.0171(5) 0.0111(5) 0.0248(5) -0.0038(4) -0.0108(4) -0.0014(4)
O4 0.0208(5) 0.0097(5) 0.0353(6) -0.0065(4) -0.0144(5) -0.0028(4)
O5 0.0381(7) 0.0209(6) 0.0208(6) -0.0056(4) -0.0145(5) -0.0064(5)
O6 0.1140(15) 0.0272(7) 0.0333(8) 0.0067(6) -0.0404(9) -0.0376(9)
N1 0.0123(5) 0.0120(5) 0.0209(6) -0.0057(5) -0.0080(5) -0.0009(4)
C1 0.0179(7) 0.0138(6) 0.0141(6) -0.0052(5) -0.0014(5) -0.0083(5)
C2 0.0147(6) 0.0107(6) 0.0114(6) -0.0029(5) -0.0026(5) -0.0059(5)
C3 0.0129(6) 0.0111(6) 0.0132(6) -0.0026(5) -0.0043(5) -0.0034(5)
C4 0.0138(6) 0.0088(6) 0.0142(6) -0.0027(5) -0.0038(5) -0.0027(5)
C5 0.0144(6) 0.0092(6) 0.0147(6) -0.0028(5) -0.0037(5) -0.0030(5)
C6 0.0148(6) 0.0102(6) 0.0175(6) -0.0041(5) -0.0057(5) -0.0043(5)
C7 0.0135(6) 0.0105(6) 0.0150(6) -0.0033(5) -0.0050(5) -0.0026(5)
C8 0.0159(6) 0.0082(6) 0.0154(6) -0.0031(5) -0.0043(5) -0.0032(5)
C9 0.0176(7) 0.0117(6) 0.0300(8) -0.0090(6) -0.0129(6) -0.0001(5)
C10 0.0196(7) 0.0159(7) 0.0209(7) -0.0015(5) -0.0043(6) -0.0072(6)
C11 0.0252(8) 0.0190(7) 0.0148(7) -0.0026(5) -0.0036(6) -0.0077(6)
C12 0.0161(6) 0.0142(6) 0.0171(7) -0.0053(5) -0.0057(5) -0.0022(5)
C13 0.0160(6) 0.0162(7) 0.0166(7) -0.0040(5) -0.0037(5) -0.0060(5)
C14 0.0167(7) 0.0171(7) 0.0155(6) -0.0041(5) -0.0055(5) -0.0036(5)
C15 0.0255(8) 0.0170(7) 0.0197(7) -0.0078(6) -0.0080(6) -0.0046(6)
O1W 0.0302(6) 0.0230(6) 0.0195(5) -0.0068(4) -0.0064(5) -0.0129(5)
O2W 0.0192(5) 0.0260(6) 0.0213(5) -0.0083(4) -0.0035(4) -0.0094(4)
O3W 0.0180(5) 0.0191(5) 0.0203(5) -0.0042(4) -0.0098(4) -0.0033(4)
O5W 0.0278(8) 0.0739(13) 0.0532(10) 0.0328(9) -0.0020(7) 0.0075(8)
O6W 0.0245(6) 0.0281(6) 0.0247(6) -0.0048(5) -0.0064(5) -0.0091(5)
O4W' 0.0386(15) 0.0358(15) 0.0289(14) -0.0010(11) -0.0018(12) -0.0079(12)
O4W 0.061(2) 0.0280(15) 0.0510(18) 0.0017(13) -0.0194(16) -0.0218(14)

loop_
_atom_type_symbol
_atom_type_description
_atom_type_scat_dispersion_real
_atom_type_scat_dispersion_imag
_atom_type_scat_source
C C 0.0033 0.0016 'International Tables Vol C Tables 4.2.6.8 and 6.1.1.4'
H H 0.0000 0.0000 'International Tables Vol C Tables 4.2.6.8 and 6.1.1.4'
Cd Cd -0.8075 1.2024 'International Tables Vol C Tables 4.2.6.8 and 6.1.1.4'
N N 0.0061 0.0033 'International Tables Vol C Tables 4.2.6.8 and 6.1.1.4'
O O 0.0106 0.0060 'International Tables Vol C Tables 4.2.6.8 and 6.1.1.4'

loop_
_geom_angle_atom_site_label_1
_geom_angle_atom_site_label_2
_geom_angle_atom_site_label_3
_geom_angle
_geom_angle_site_symmetry_1
_geom_angle_site_symmetry_3
O1 Cd1 O2W 93.49(4) . .
O1 Cd1 O3W 136.48(4) . .
O2W Cd1 O3W 92.78(4) . .
O1 Cd1 O1W 90.89(4) . .
O2W Cd1 O1W 172.16(4) . .
O3W Cd1 O1W 79.58(4) . .
O1 Cd1 O4 83.67(4) . 1_545
O2W Cd1 O4 93.37(4) . 1_545
O3W Cd1 O4 138.79(4) . 1_545
O1W Cd1 O4 93.58(4) . 1_545
O1 Cd1 O3 137.25(4) . 1_545
O2W Cd1 O3 87.54(4) . 1_545
O3W Cd1 O3 86.01(4) . 1_545
O1W Cd1 O3 93.66(4) . 1_545
O4 Cd1 O3 53.64(3) 1_545 1_545
C1 O1 Cd1 103.17(9) . .
C5 O3 Cd1 92.06(8) . 1_565
C5 O4 Cd1 92.93(9) . 1_565
C14 N1 C10 121.61(13) . .
C14 N1 C9 118.87(13) . .
C10 N1 C9 119.52(13) . .
O2 C1 O1 123.27(13) . .
O2 C1 C2 120.98(13) . .
O1 C1 C2 115.75(13) . .
C8 C2 C3 119.59(12) . .
C8 C2 C1 119.77(12) . .
C3 C2 C1 120.63(13) . .
C2 C3 C4 119.97(13) . .
C2 C3 H3 120.0 . .
C4 C3 H3 120.0 . .
C3 C4 C6 119.76(12) . .
C3 C4 C5 121.24(12) . .
C6 C4 C5 118.99(12) . .
O3 C5 O4 120.95(13) . .
O3 C5 C4 120.31(12) . .
O4 C5 C4 118.74(13) . .
C7 C6 C4 120.54(12) . .
C7 C6 H6 119.7 . .
C4 C6 H6 119.7 . .
C6 C7 C8 119.04(13) . .
C6 C7 C9 123.21(12) . .
C8 C7 C9 117.67(12) . .
C2 C8 C7 121.02(12) . .
C2 C8 H8 119.5 . .
C7 C8 H8 119.5 . .
N1 C9 C7 112.58(11) . .
N1 C9 H9A 109.1 . .
C7 C9 H9A 109.1 . .
N1 C9 H9B 109.1 . .
C7 C9 H9B 109.1 . .
H9A C9 H9B 107.8 . .
N1 C10 C11 120.33(14) . .
N1 C10 H10 119.8 . .
C11 C10 H10 119.8 . .
C10 C11 C12 119.39(14) . .
C10 C11 H11 120.3 . .
C12 C11 H11 120.3 . .
C13 C12 C11 118.91(13) . .
C13 C12 C15 120.17(13) . .
C11 C12 C15 120.92(13) . .
C14 C13 C12 119.83(13) . .
C14 C13 H13 120.1 . .
C12 C13 H13 120.1 . .
N1 C14 C13 119.91(13) . .
N1 C14 H14 120.0 . .
C13 C14 H14 120.0 . .
O5 C15 O6 126.33(15) . .
O5 C15 C12 117.31(14) . .
O6 C15 C12 116.36(14) . .
Cd1 O1W H1WA 112.1 . .
Cd1 O1W H1WB 120.5 . .
H1WA O1W H1WB 107.0 . .
Cd1 O2W H2WA 119.4 . .
Cd1 O2W H2WB 115.7 . .
H2WA O2W H2WB 108.2 . .
Cd1 O3W H3WA 126.5 . .
Cd1 O3W H3WB 109.2 . .
H3WA O3W H3WB 104.2 . .
H5WA O5W H5WB 102.1 . .
H6WA O6W H6WB 104.1 . .
H4WA O4W' H4WB 100.9 . .
H4WC O4W H4WD 102.7 . .

loop_
_geom_bond_atom_site_label_1
_geom_bond_atom_site_label_2
_geom_bond_distance
_geom_bond_site_symmetry_2
Cd1 O1 2.2305(11) .
Cd1 O2W 2.2642(11) .
Cd1 O3W 2.2796(11) .
Cd1 O1W 2.2812(11) .
Cd1 O4 2.4222(11) 1_545
Cd1 O3 2.4447(10) 1_545
O1 C1 1.2799(18) .
O2 C1 1.2406(19) .
O3 C5 1.2587(18) .
O3 Cd1 2.4446(10) 1_565
O4 C5 1.2653(17) .
O4 Cd1 2.4222(11) 1_565
O5 C15 1.239(2) .
O6 C15 1.252(2) .
N1 C14 1.3433(19) .
N1 C10 1.349(2) .
N1 C9 1.4833(17) .
C1 C2 1.5098(18) .
C2 C8 1.3904(19) .
C2 C3 1.3947(19) .
C3 C4 1.3963(18) .
C3 H3 0.9500 .
C4 C6 1.4007(19) .
C4 C5 1.5036(18) .
C6 C7 1.3887(19) .
C6 H6 0.9500 .
C7 C8 1.3975(18) .
C7 C9 1.5137(19) .
C8 H8 0.9500 .
C9 H9A 0.9900 .
C9 H9B 0.9900 .
C10 C11 1.375(2) .
C10 H10 0.9500 .
C11 C12 1.392(2) .
C11 H11 0.9500 .
C12 C13 1.388(2) .
C12 C15 1.521(2) .
C13 C14 1.379(2) .
C13 H13 0.9500 .
C14 H14 0.9500 .
O1W H1WA 0.8398 .
O1W H1WB 0.8400 .
O2W H2WA 0.8398 .
O2W H2WB 0.8398 .
O3W H3WA 0.8401 .
O3W H3WB 0.8400 .
O5W H5WA 0.8400 .
O5W H5WB 0.8398 .
O6W H6WA 0.8400 .
O6W H6WB 0.8400 .
O4W' H4WA 0.8402 .
O4W' H4WB 0.8400 .
O4W H4WC 0.8400 .
O4W H4WD 0.8401 .

loop_
_geom_torsion_atom_site_label_1
_geom_torsion_atom_site_label_2
_geom_torsion_atom_site_label_3
_geom_torsion_atom_site_label_4
_geom_torsion
_geom_torsion_site_symmetry_1
Cd1 O1 C1 O2 -4.45(17) .
Cd1 O1 C1 C2 174.99(9) .
O2 C1 C2 C8 -173.24(13) .
O1 C1 C2 C8 7.31(19) .
O2 C1 C2 C3 7.4(2) .
O1 C1 C2 C3 -172.04(13) .
C8 C2 C3 C4 -2.7(2) .
C1 C2 C3 C4 176.64(12) .
C2 C3 C4 C6 1.4(2) .
C2 C3 C4 C5 -179.89(12) .
Cd1 O3 C5 O4 6.50(14) 1_565
Cd1 O3 C5 C4 -173.93(11) 1_565
Cd1 O4 C5 O3 -6.57(15) 1_565
Cd1 O4 C5 C4 173.86(11) 1_565
C3 C4 C5 O3 1.8(2) .
C6 C4 C5 O3 -179.43(13) .
C3 C4 C5 O4 -178.58(13) .
C6 C4 C5 O4 0.1(2) .
C3 C4 C6 C7 1.0(2) .
C5 C4 C6 C7 -177.74(13) .
C4 C6 C7 C8 -2.1(2) .
C4 C6 C7 C9 174.80(14) .
C3 C2 C8 C7 1.6(2) .
C1 C2 C8 C7 -177.71(13) .
C6 C7 C8 C2 0.7(2) .
C9 C7 C8 C2 -176.30(13) .
C14 N1 C9 C7 -90.70(16) .
C10 N1 C9 C7 88.80(16) .
C6 C7 C9 N1 19.8(2) .
C8 C7 C9 N1 -163.34(13) .
C14 N1 C10 C11 -0.7(2) .
C9 N1 C10 C11 179.85(14) .
N1 C10 C11 C12 1.7(2) .
C10 C11 C12 C13 -1.0(2) .
C10 C11 C12 C15 179.47(14) .
C11 C12 C13 C14 -0.7(2) .
C15 C12 C13 C14 178.87(14) .
C10 N1 C14 C13 -1.0(2) .
C9 N1 C14 C13 178.45(13) .
C12 C13 C14 N1 1.7(2) .
C13 C12 C15 O5 -151.35(15) .
C11 C12 C15 O5 28.2(2) .
C13 C12 C15 O6 29.2(2) .
C11 C12 C15 O6 -151.29(18) .
